data_4102761
loop_
_publ_author_name
'Christina Y. Tang'
'Amber L. Thompson'
'Simon Aldridge'

_publ_contact_author 'Simon Aldridge'
_publ_contact_author_email simon.aldridge@chem.ox.ac.uk
_publ_section_title
;
 Dehydrogenation of Saturated CC and BN Bonds at Cationic N-Heterocyclic
 Carbene Stabilized M(III) Centers (M = Rh, Ir)
;
_journal_name_full 'Journal of the American Chemical Society'
_journal_page_first 10578
_journal_page_last 10591
_journal_paper_doi 10.1021/ja1043787
_journal_volume 132
_journal_year 2010
_chemical_formula_moiety 'C45 H62 B Ir N5, C32 H12 B F24'
_chemical_formula_sum 'C77 H74 B2 F24 Ir N5'
_chemical_formula_weight 1739.26
_space_group_IT_number 2
_symmetry_cell_setting triclinic
_symmetry_space_group_name_Hall '-P 1'
_symmetry_space_group_name_H-M 'P -1'
_atom_sites_solution_hydrogens geom
_atom_sites_solution_primary direct
_audit_creation_date 10-04-28
_audit_creation_method CRYSTALS_ver_14.07
_cell_angle_alpha 92.2635(4)
_cell_angle_beta 109.9002(4)
_cell_angle_gamma 92.5285(4)
_cell_formula_units_Z 2
_cell_length_a 12.5131(1)
_cell_length_b 18.0250(2)
_cell_length_c 18.3267(2)
_cell_measurement_reflns_used 16068
_cell_measurement_temperature 150
_cell_measurement_theta_max 27
_cell_measurement_theta_min 5
_cell_volume 3876.41(7)
_computing_cell_refinement 'DENZO/SCALEPACK (Otwinowski & Minor, 1997)'
_computing_data_collection 'COLLECT (Nonius, 2001).'
_computing_data_reduction 'DENZO/SCALEPACK (Otwinowski & Minor, 1997)'
_computing_molecular_graphics 'CAMERON (Watkin et al., 1996)'
_computing_publication_material 'CRYSTALS (Betteridge et al., 2003)'
_computing_structure_refinement 'CRYSTALS (Betteridge et al., 2003)'
_computing_structure_solution 'SIR92 (Altomare et al., 1994)'
_diffrn_ambient_temperature 150
_diffrn_measured_fraction_theta_full 0.991
_diffrn_measured_fraction_theta_max 0.986
_diffrn_measurement_device Area
_diffrn_measurement_device_type 'Nonius KappaCCD'
_diffrn_measurement_method \w
_diffrn_radiation_monochromator graphite
_diffrn_radiation_type 'Mo K\a'
_diffrn_radiation_wavelength 0.71073
_diffrn_reflns_av_R_equivalents 0.029
_diffrn_reflns_limit_h_max 16
_diffrn_reflns_limit_h_min -16
_diffrn_reflns_limit_k_max 23
_diffrn_reflns_limit_k_min -22
_diffrn_reflns_limit_l_max 23
_diffrn_reflns_limit_l_min -23
_diffrn_reflns_number 63853
_diffrn_reflns_theta_full 26.979
_diffrn_reflns_theta_max 27.530
_diffrn_reflns_theta_min 5.110
_diffrn_standards_number 0
_exptl_absorpt_coefficient_mu 1.825
_exptl_absorpt_correction_T_max 0.82
_exptl_absorpt_correction_T_min 0.74
_exptl_absorpt_correction_type multi-scan
_exptl_absorpt_process_details 'DENZO/SCALEPACK (Otwinowski & Minor, 1997)'
_exptl_crystal_colour clear_pale_yellow
_exptl_crystal_density_diffrn 1.490
_exptl_crystal_density_meas ?
_exptl_crystal_density_method 'not measured'
_exptl_crystal_description block
_exptl_crystal_F_000 1748
_exptl_crystal_size_max 0.180
_exptl_crystal_size_mid 0.160
_exptl_crystal_size_min 0.110
_refine_diff_density_max 2.06
_refine_diff_density_min -1.35
_refine_ls_extinction_method None
_refine_ls_goodness_of_fit_ref 0.9988
_refine_ls_hydrogen_treatment none
_refine_ls_matrix_type full
_refine_ls_number_parameters 1038
_refine_ls_number_reflns 17624
_refine_ls_number_restraints 324
_refine_ls_R_factor_all 0.0523
_refine_ls_R_factor_gt 0.0393
_refine_ls_shift/su_max 0.0022044
_refine_ls_structure_factor_coef Fsqd
_refine_ls_weighting_details
;
 Method, part 1, Chebychev polynomial, (Watkin, 1994, Prince, 1982) 
 [weight] = 1.0/[A~0~*T~0~(x)+A~1~*T~1~(x) ... +A~n-1~]*T~n-1~(x)] 
 where A~i~ are the Chebychev coefficients listed below and x= Fcalc/Fmax 
 Method = Robust Weighting (Prince, 1982) 
 W = [weight] * [1-(deltaF/6*sigmaF)^2^]^2^ 
 A~i~ are: 
 14.7 20.8 9.84 2.49 
;
_refine_ls_weighting_scheme calc
_refine_ls_wR_factor_all 0.1030
_refine_ls_wR_factor_gt 0.0888
_refine_ls_wR_factor_ref 0.1030
_reflns_limit_h_max 15
_reflns_limit_h_min -16
_reflns_limit_k_max 23
_reflns_limit_k_min -23
_reflns_limit_l_max 23
_reflns_limit_l_min 0
_reflns_number_gt 14865
_reflns_number_total 17624
_reflns_threshold_expression I>2.0\s(I)
_oxford_diffrn_Wilson_B_factor 1.98
_oxford_diffrn_Wilson_scale 84.08
_oxford_refine_ls_r_factor_ref 0.0523
_oxford_refine_ls_scale 0.16535(4)
_oxford_reflns_number_all 17624
_oxford_reflns_threshold_expression_ref I>-3.0\s(I)
_oxford_structure_analysis_title 103ct09
_cod_data_source_file ja1043787_si_002_07.cif
_cod_data_source_block 10
_cod_depositor_comments
;
The following automatic conversions were performed:

'_exptl_crystal_density_meas' value 'not measured' was changed to '?'
- the value is perceived as not measured.

Automatic conversion script
Id: cif_fix_values 3008 2015-01-20 13:52:24Z robertas 
;
_cod_original_sg_symbol_H-M 'P -1 '
_cod_original_formula_sum 'C77 H74 B2 F24 Ir1 N5'
_cod_database_code 4102761

loop_
_symmetry_equiv_pos_as_xyz
x,y,z
-x,-y,-z

loop_
_atom_site_label
_atom_site_type_symbol
_atom_site_fract_x
_atom_site_fract_y
_atom_site_fract_z
_atom_site_U_iso_or_equiv
_atom_site_occupancy
_atom_site_adp_type
_atom_site_refinement_flags_posn
_atom_site_refinement_flags_occupancy
_atom_site_disorder_assembly
_atom_site_disorder_group
Ir1 Ir 0.755225(14) 0.315179(8) 0.244863(9) 0.0246 1.0000 Uani . . . .
C2 C 0.7013(4) 0.3068(2) 0.1258(2) 0.0275 1.0000 Uani . . . .
N3 N 0.7322(3) 0.2567(2) 0.08077(19) 0.0323 1.0000 Uani . . . .
C4 C 0.6928(5) 0.2727(3) 0.0023(3) 0.0421 1.0000 Uani . . . .
C5 C 0.6347(5) 0.3343(3) -0.0019(2) 0.0410 1.0000 Uani . . . .
N6 N 0.6403(3) 0.35504(19) 0.07329(19) 0.0307 1.0000 Uani . . . .
C7 C 0.5989(4) 0.4230(2) 0.0950(2) 0.0310 1.0000 Uani . . . .
C8 C 0.4827(4) 0.4280(3) 0.0821(3) 0.0367 1.0000 Uani . . . .
C9 C 0.4510(4) 0.4889(3) 0.1173(3) 0.0434 1.0000 Uani . . . .
C10 C 0.5290(5) 0.5447(3) 0.1603(3) 0.0412 1.0000 Uani . . . .
C11 C 0.6402(4) 0.5431(2) 0.1615(2) 0.0361 1.0000 Uani . . . .
C12 C 0.6777(4) 0.4825(2) 0.1288(2) 0.0328 1.0000 Uani . . . .
C13 C 0.7976(4) 0.4846(3) 0.1276(3) 0.0407 1.0000 Uani . . . .
C14 C 0.4956(6) 0.6067(3) 0.2050(3) 0.0583 1.0000 Uani . . . .
C15 C 0.3930(4) 0.3729(3) 0.0293(3) 0.0508 1.0000 Uani . . . .
C16 C 0.8097(4) 0.1983(2) 0.1077(2) 0.0355 1.0000 Uani . . . .
C17 C 0.7680(5) 0.1287(3) 0.1201(3) 0.0421 1.0000 Uani . . . .
C18 C 0.8449(5) 0.0723(3) 0.1406(3) 0.0492 1.0000 Uani . . . .
C19 C 0.9576(6) 0.0840(3) 0.1481(3) 0.0571 1.0000 Uani . . . .
C20 C 0.9965(5) 0.1549(4) 0.1371(3) 0.0560 1.0000 Uani . . . .
C21 C 0.9237(5) 0.2130(3) 0.1171(3) 0.0434 1.0000 Uani . . . .
C22 C 0.9670(5) 0.2903(4) 0.1081(4) 0.0573 1.0000 Uani . . . .
C23 C 1.0377(7) 0.0220(4) 0.1697(5) 0.0833 1.0000 Uani . . . .
C24 C 0.6469(5) 0.1137(3) 0.1156(4) 0.0533 1.0000 Uani . . . .
C25 C 0.8456(4) 0.3283(2) 0.3614(2) 0.0308 1.0000 Uani . . . .
N26 N 0.8709(4) 0.27648(19) 0.4164(2) 0.0363 1.0000 Uani . . . .
C27 C 0.8308(4) 0.1988(2) 0.4020(2) 0.0330 1.0000 Uani . . . .
C28 C 0.7472(4) 0.1732(3) 0.4312(3) 0.0374 1.0000 Uani . . . .
C29 C 0.7073(6) 0.2201(3) 0.4855(3) 0.0534 1.0000 Uani . . . .
C30 C 0.7019(5) 0.1007(3) 0.4095(3) 0.0437 1.0000 Uani . . . .
C31 C 0.7374(4) 0.0545(3) 0.3603(3) 0.0424 1.0000 Uani . . . .
C32 C 0.8268(4) 0.0804(2) 0.3383(3) 0.0389 1.0000 Uani . . . .
C33 C 0.8773(4) 0.1523(2) 0.3600(2) 0.0349 1.0000 Uani . . . .
C34 C 0.9816(4) 0.1751(3) 0.3409(3) 0.0444 1.0000 Uani . . . .
C35 C 0.6796(6) -0.0221(3) 0.3327(4) 0.0653 1.0000 Uani . . . .
C36 C 0.9421(5) 0.3078(3) 0.4881(3) 0.0514 1.0000 Uani . . . .
C37 C 0.9609(5) 0.3794(3) 0.4787(3) 0.0522 1.0000 Uani . . . .
N38 N 0.9018(4) 0.3914(2) 0.4010(2) 0.0388 1.0000 Uani . . . .
C39 C 0.9120(4) 0.4621(2) 0.3684(2) 0.0353 1.0000 Uani . . . .
C40 C 0.8323(4) 0.5138(2) 0.3643(2) 0.0351 1.0000 Uani . . . .
C41 C 0.7317(5) 0.4983(3) 0.3899(4) 0.0521 1.0000 Uani . . . .
C42 C 0.8481(5) 0.5823(2) 0.3351(2) 0.0383 1.0000 Uani . . . .
C43 C 0.9395(5) 0.5987(3) 0.3117(3) 0.0435 1.0000 Uani . . . .
C44 C 1.0183(5) 0.5453(3) 0.3173(3) 0.0466 1.0000 Uani . . . .
C45 C 1.0067(4) 0.4760(3) 0.3457(3) 0.0412 1.0000 Uani . . . .
C46 C 1.0921(5) 0.4190(4) 0.3500(5) 0.0659 1.0000 Uani . . . .
C47 C 0.9525(7) 0.6731(3) 0.2787(4) 0.0661 1.0000 Uani . . . .
B48 B 0.6071(6) 0.2985(4) 0.2852(4) 0.0503 1.0000 Uani . . . .
N49 N 0.4755(4) 0.2755(3) 0.2489(3) 0.0583 1.0000 Uani . . . .
C50 C 0.4451(6) 0.2111(5) 0.2860(5) 0.0801 1.0000 Uani . . . .
C51 C 0.4017(6) 0.3375(5) 0.2439(5) 0.0866 1.0000 Uani . . . .
C52 C 0.4464(6) 0.2457(5) 0.1625(4) 0.0770 1.0000 Uani . . . .
F53 F 1.0802(3) 0.0998(2) 0.6877(2) 0.0633 1.0000 Uani . . . .
C54 C 0.9928(4) 0.1015(3) 0.6214(3) 0.0376 1.0000 Uani . . . .
F55 F 1.0126(3) 0.05214(19) 0.5725(2) 0.0623 1.0000 Uani . . . .
F56 F 1.0021(3) 0.16823(18) 0.5942(2) 0.0638 1.0000 Uani . . . .
C57 C 0.8812(4) 0.0874(2) 0.6325(2) 0.0302 1.0000 Uani . . . .
C58 C 0.8159(4) 0.0221(2) 0.6020(3) 0.0351 1.0000 Uani . . . .
C59 C 0.7148(4) 0.0104(2) 0.6167(3) 0.0371 1.0000 Uani . . . .
C60 C 0.6800(4) 0.0628(2) 0.6603(3) 0.0328 1.0000 Uani . . . .
C61 C 0.7455(3) 0.1290(2) 0.6928(2) 0.0279 1.0000 Uani . . . .
C62 C 0.8469(3) 0.1392(2) 0.6776(2) 0.0284 1.0000 Uani . . . .
B63 B 0.6987(4) 0.1909(3) 0.7416(3) 0.0273 1.0000 Uani . . . .
C64 C 0.6379(3) 0.1489(2) 0.7965(2) 0.0272 1.0000 Uani . . . .
C65 C 0.5454(4) 0.1771(2) 0.8140(2) 0.0292 1.0000 Uani . . . .
C66 C 0.4987(4) 0.1424(2) 0.8640(3) 0.0347 1.0000 Uani . . . .
C67 C 0.5425(4) 0.0788(3) 0.8995(3) 0.0369 1.0000 Uani . . . .
C68 C 0.6352(4) 0.0508(2) 0.8848(3) 0.0348 1.0000 Uani . . . .
C69 C 0.6805(4) 0.0848(2) 0.8342(3) 0.0327 1.0000 Uani . . . .
C70 C 0.6861(5) -0.0174(3) 0.9220(3) 0.0473 1.0000 Uani . . . .
F71 F 0.7975(3) -0.0079(2) 0.9593(2) 0.0679 1.0000 Uani . . . .
F72 F 0.6427(4) -0.0409(2) 0.9747(3) 0.0849 1.0000 Uani . . . .
F73 F 0.6737(5) -0.0736(2) 0.8701(2) 0.0972 1.0000 Uani . . . .
C74 C 0.3970(4) 0.1724(3) 0.8781(3) 0.0444 1.0000 Uani . . . .
F75 F 0.4127(3) 0.1815(2) 0.9538(2) 0.0695 1.0000 Uani . . . .
F76 F 0.3728(4) 0.2381(3) 0.8516(3) 0.0932 1.0000 Uani . . . .
F77 F 0.3062(3) 0.1265(3) 0.8500(3) 0.1077 1.0000 Uani . . . .
C78 C 0.8036(3) 0.2438(2) 0.8022(2) 0.0282 1.0000 Uani . . . .
C79 C 0.7972(4) 0.3198(2) 0.8175(3) 0.0324 1.0000 Uani . . . .
C80 C 0.8866(4) 0.3634(3) 0.8714(3) 0.0355 1.0000 Uani . . . .
C81 C 0.9861(4) 0.3325(3) 0.9137(3) 0.0395 1.0000 Uani . . . .
C82 C 0.9940(4) 0.2569(3) 0.9014(3) 0.0376 1.0000 Uani . . . .
C83 C 0.9056(4) 0.2139(3) 0.8476(2) 0.0323 1.0000 Uani . . . .
C84 C 1.1034(2) 0.2248(2) 0.9439(2) 0.0641 1.0000 Uani D . . .
C88 C 0.8738(4) 0.4446(3) 0.8843(3) 0.0443 1.0000 Uani . . . .
F89 F 0.8019(4) 0.47404(18) 0.8218(2) 0.0708 1.0000 Uani . . . .
F90 F 0.8304(3) 0.4579(2) 0.9405(2) 0.0671 1.0000 Uani . . . .
F91 F 0.9711(3) 0.4853(2) 0.9048(3) 0.0843 1.0000 Uani . . . .
C92 C 0.6097(4) 0.2385(2) 0.6747(2) 0.0295 1.0000 Uani . . . .
C93 C 0.6484(4) 0.2995(2) 0.6433(2) 0.0335 1.0000 Uani . . . .
C94 C 0.5744(4) 0.3408(3) 0.5872(3) 0.0393 1.0000 Uani . . . .
C95 C 0.4584(4) 0.3224(3) 0.5589(3) 0.0436 1.0000 Uani . . . .
C96 C 0.4180(4) 0.2611(3) 0.5869(3) 0.0408 1.0000 Uani . . . .
C97 C 0.4923(4) 0.2197(2) 0.6432(3) 0.0348 1.0000 Uani . . . .
C98 C 0.2953(2) 0.2417(2) 0.5620(3) 0.0701 1.0000 Uani D . . .
C102 C 0.6198(5) 0.4076(3) 0.5589(4) 0.0540 1.0000 Uani . . . .
F103 F 0.7273(3) 0.4037(2) 0.5617(2) 0.0681 1.0000 Uani . . . .
F104 F 0.5612(4) 0.4211(3) 0.4864(3) 0.1007 1.0000 Uani . . . .
F105 F 0.6195(6) 0.4695(2) 0.6013(4) 0.1104 1.0000 Uani . . . .
C106 C 0.6445(5) -0.0609(3) 0.5861(4) 0.0554 1.0000 Uani . . . .
F107 F 0.5627(4) -0.0723(2) 0.6152(3) 0.1012 1.0000 Uani . . . .
F108 F 0.5971(5) -0.0652(3) 0.5093(3) 0.1043 1.0000 Uani . . . .
F109 F 0.7051(4) -0.1204(2) 0.6030(3) 0.0909 1.0000 Uani . . . .
F850 F 1.1776(9) 0.2657(6) 1.0020(6) 0.0775 0.309(9) Uani D P 1 1
F860 F 1.1644(10) 0.1975(8) 0.9045(6) 0.0769 0.309(9) Uani D P 1 1
F870 F 1.0741(9) 0.1656(6) 0.9779(7) 0.0680 0.309(9) Uani D P 1 1
F851 F 1.1464(4) 0.2434(4) 1.0194(3) 0.0686 0.691(9) Uani D P 1 2
F861 F 1.1857(4) 0.2473(4) 0.9162(3) 0.0719 0.691(9) Uani D P 1 2
F871 F 1.1024(5) 0.1510(3) 0.9393(4) 0.1029 0.691(9) Uani D P 1 2
F990 F 0.2607(8) 0.1717(4) 0.5667(6) 0.0627 0.412(11) Uani D P 2 1
F991 F 0.2636(6) 0.1716(3) 0.5360(5) 0.0627 0.588(11) Uani D P 2 2
F1000 F 0.2545(8) 0.2520(6) 0.4832(4) 0.0793 0.412(11) Uani D P 2 1
F1001 F 0.2252(5) 0.2808(4) 0.5079(5) 0.0978 0.588(11) Uani D P 2 2
F1010 F 0.2297(6) 0.2815(5) 0.5895(7) 0.0930 0.412(11) Uani D P 2 1
F1011 F 0.2572(5) 0.2499(5) 0.6239(4) 0.0760 0.588(11) Uani D P 2 2
H41 H 0.7044 0.2451 -0.0377 0.0511 1.0000 Uiso R . . .
H51 H 0.5965 0.3587 -0.0458 0.0489 1.0000 Uiso R . . .
H91 H 0.3755 0.4926 0.1122 0.0521 1.0000 Uiso R . . .
H111 H 0.6924 0.5827 0.1857 0.0438 1.0000 Uiso R . . .
H131 H 0.8188 0.5324 0.1152 0.0603 1.0000 Uiso R . . .
H133 H 0.8052 0.4478 0.0913 0.0608 1.0000 Uiso R . . .
H132 H 0.8468 0.4742 0.1775 0.0607 1.0000 Uiso R . . .
H142 H 0.5532 0.6461 0.2186 0.0882 1.0000 Uiso R . . .
H141 H 0.4252 0.6254 0.1728 0.0878 1.0000 Uiso R . . .
H143 H 0.4870 0.5897 0.2511 0.0881 1.0000 Uiso R . . .
H152 H 0.3329 0.3649 0.0506 0.0760 1.0000 Uiso R . . .
H153 H 0.3609 0.3923 -0.0212 0.0764 1.0000 Uiso R . . .
H151 H 0.4238 0.3254 0.0243 0.0760 1.0000 Uiso R . . .
H181 H 0.8180 0.0249 0.1492 0.0610 1.0000 Uiso R . . .
H201 H 1.0732 0.1633 0.1444 0.0672 1.0000 Uiso R . . .
H222 H 1.0471 0.2912 0.1168 0.0853 1.0000 Uiso R . . .
H221 H 0.9537 0.3257 0.1449 0.0863 1.0000 Uiso R . . .
H223 H 0.9282 0.3045 0.0564 0.0861 1.0000 Uiso R . . .
H233 H 1.1135 0.0432 0.1947 0.1241 1.0000 Uiso R . . .
H231 H 1.0184 -0.0087 0.2056 0.1242 1.0000 Uiso R . . .
H232 H 1.0339 -0.0071 0.1239 0.1241 1.0000 Uiso R . . .
H241 H 0.6243 0.0616 0.1026 0.0801 1.0000 Uiso R . . .
H243 H 0.6380 0.1273 0.1645 0.0799 1.0000 Uiso R . . .
H242 H 0.5967 0.1423 0.0761 0.0797 1.0000 Uiso R . . .
H292 H 0.6308 0.2046 0.4795 0.0812 1.0000 Uiso R . . .
H291 H 0.7546 0.2143 0.5381 0.0810 1.0000 Uiso R . . .
H293 H 0.7108 0.2710 0.4742 0.0811 1.0000 Uiso R . . .
H301 H 0.6466 0.0825 0.4282 0.0519 1.0000 Uiso R . . .
H321 H 0.8533 0.0479 0.3086 0.0461 1.0000 Uiso R . . .
H341 H 1.0318 0.1354 0.3485 0.0672 1.0000 Uiso R . . .
H343 H 1.0206 0.2174 0.3724 0.0679 1.0000 Uiso R . . .
H342 H 0.9609 0.1878 0.2876 0.0675 1.0000 Uiso R . . .
H352 H 0.7148 -0.0470 0.3008 0.0980 1.0000 Uiso R . . .
H351 H 0.6856 -0.0506 0.3768 0.0985 1.0000 Uiso R . . .
H353 H 0.6009 -0.0197 0.3041 0.0982 1.0000 Uiso R . . .
H361 H 0.9700 0.2829 0.5331 0.0620 1.0000 Uiso R . . .
H371 H 1.0054 0.4153 0.5157 0.0618 1.0000 Uiso R . . .
H412 H 0.6973 0.5440 0.3953 0.0780 1.0000 Uiso R . . .
H411 H 0.7546 0.4749 0.4387 0.0787 1.0000 Uiso R . . .
H413 H 0.6762 0.4659 0.3520 0.0787 1.0000 Uiso R . . .
H421 H 0.7974 0.6187 0.3326 0.0459 1.0000 Uiso R . . .
H441 H 1.0799 0.5558 0.3008 0.0560 1.0000 Uiso R . . .
H461 H 1.1538 0.4381 0.3351 0.0977 1.0000 Uiso R . . .
H463 H 1.1227 0.4034 0.4018 0.0983 1.0000 Uiso R . . .
H462 H 1.0574 0.3762 0.3168 0.0978 1.0000 Uiso R . . .
H472 H 1.0309 0.6878 0.2919 0.0992 1.0000 Uiso R . . .
H471 H 0.9157 0.7100 0.2990 0.0989 1.0000 Uiso R . . .
H473 H 0.9184 0.6686 0.2234 0.0992 1.0000 Uiso R . . .
H502 H 0.3677 0.1931 0.2572 0.1209 1.0000 Uiso R . . .
H503 H 0.4514 0.2277 0.3380 0.1211 1.0000 Uiso R . . .
H501 H 0.4966 0.1722 0.2876 0.1208 1.0000 Uiso R . . .
H511 H 0.3230 0.3187 0.2222 0.1327 1.0000 Uiso R . . .
H513 H 0.4160 0.3600 0.2951 0.1332 1.0000 Uiso R . . .
H512 H 0.4162 0.3745 0.2111 0.1328 1.0000 Uiso R . . .
H522 H 0.3629 0.2417 0.1361 0.1159 1.0000 Uiso R . . .
H521 H 0.4825 0.2810 0.1367 0.1158 1.0000 Uiso R . . .
H523 H 0.4774 0.1963 0.1618 0.1161 1.0000 Uiso R . . .
H581 H 0.8382 -0.0129 0.5726 0.0412 1.0000 Uiso R . . .
H601 H 0.6101 0.0536 0.6687 0.0397 1.0000 Uiso R . . .
H621 H 0.8941 0.1826 0.6981 0.0330 1.0000 Uiso R . . .
H651 H 0.5157 0.2210 0.7918 0.0347 1.0000 Uiso R . . .
H671 H 0.5111 0.0550 0.9331 0.0445 1.0000 Uiso R . . .
H691 H 0.7418 0.0646 0.8252 0.0393 1.0000 Uiso R . . .
H791 H 0.7309 0.3417 0.7901 0.0378 1.0000 Uiso R . . .
H811 H 1.0459 0.3612 0.9503 0.0469 1.0000 Uiso R . . .
H831 H 0.9134 0.1636 0.8410 0.0387 1.0000 Uiso R . . .
H931 H 0.7264 0.3135 0.6603 0.0395 1.0000 Uiso R . . .
H951 H 0.4099 0.3514 0.5218 0.0519 1.0000 Uiso R . . .
H971 H 0.4627 0.1781 0.6611 0.0417 1.0000 Uiso R . . .
H11 H 0.8546 0.2792 0.2418 0.0361 1.0000 Uiso R . . .
H12 H 0.8313 0.3761 0.2353 0.0384 1.0000 Uiso R . . .
H481 H 0.6325 0.3586 0.2570 0.0700 1.0000 Uiso R . . .
H482 H 0.6647 0.2533 0.2688 0.0700 1.0000 Uiso R . . .
H483 H 0.6166 0.3122 0.3562 0.0700 1.0000 Uiso R . . .

loop_
_atom_site_aniso_label
_atom_site_aniso_U_11
_atom_site_aniso_U_22
_atom_site_aniso_U_33
_atom_site_aniso_U_23
_atom_site_aniso_U_13
_atom_site_aniso_U_12
Ir1 0.02943(8) 0.02190(7) 0.02023(7) 0.00038(5) 0.00606(5) -0.00037(5)
C2 0.034(2) 0.0245(18) 0.0209(17) -0.0001(14) 0.0056(15) 0.0021(15)
N3 0.044(2) 0.0320(18) 0.0187(15) 0.0002(13) 0.0070(14) 0.0096(15)
C4 0.058(3) 0.041(2) 0.022(2) -0.0025(17) 0.008(2) 0.008(2)
C5 0.058(3) 0.039(2) 0.0210(19) 0.0048(17) 0.0065(19) 0.009(2)
N6 0.0383(19) 0.0282(17) 0.0218(16) 0.0012(13) 0.0049(14) 0.0064(14)
C7 0.037(2) 0.0278(19) 0.0280(19) 0.0069(15) 0.0094(17) 0.0063(16)
C8 0.036(2) 0.038(2) 0.031(2) 0.0111(18) 0.0042(18) 0.0079(18)
C9 0.037(2) 0.046(3) 0.048(3) 0.013(2) 0.013(2) 0.013(2)
C10 0.056(3) 0.036(2) 0.035(2) 0.0114(19) 0.016(2) 0.021(2)
C11 0.049(3) 0.029(2) 0.028(2) 0.0045(16) 0.0097(19) 0.0082(18)
C12 0.041(2) 0.032(2) 0.0240(19) 0.0068(16) 0.0074(17) 0.0064(17)
C13 0.044(3) 0.039(2) 0.041(2) 0.0040(19) 0.017(2) -0.001(2)
C14 0.078(4) 0.050(3) 0.052(3) 0.007(3) 0.026(3) 0.032(3)
C15 0.039(3) 0.051(3) 0.048(3) 0.009(2) -0.003(2) 0.000(2)
C16 0.048(3) 0.031(2) 0.027(2) -0.0009(16) 0.0120(18) 0.0117(19)
C17 0.060(3) 0.031(2) 0.032(2) -0.0046(17) 0.011(2) 0.009(2)
C18 0.077(4) 0.028(2) 0.042(3) -0.0005(19) 0.019(3) 0.017(2)
C19 0.078(4) 0.056(3) 0.047(3) 0.005(2) 0.030(3) 0.035(3)
C20 0.056(3) 0.069(4) 0.052(3) 0.007(3) 0.027(3) 0.027(3)
C21 0.050(3) 0.048(3) 0.040(3) 0.007(2) 0.024(2) 0.013(2)
C22 0.053(3) 0.064(4) 0.067(4) 0.015(3) 0.035(3) 0.007(3)
C23 0.103(6) 0.080(5) 0.082(5) 0.019(4) 0.043(5) 0.057(5)
C24 0.061(3) 0.033(3) 0.058(3) -0.004(2) 0.013(3) -0.006(2)
C25 0.043(2) 0.0214(18) 0.0239(19) 0.0005(15) 0.0064(17) -0.0018(16)
N26 0.056(2) 0.0229(17) 0.0196(16) 0.0037(13) -0.0003(15) -0.0032(16)
C27 0.047(2) 0.0237(19) 0.0236(19) 0.0019(15) 0.0057(17) -0.0012(17)
C28 0.050(3) 0.033(2) 0.029(2) 0.0073(17) 0.0123(19) 0.0076(19)
C29 0.076(4) 0.048(3) 0.043(3) 0.007(2) 0.028(3) 0.014(3)
C30 0.047(3) 0.036(2) 0.048(3) 0.013(2) 0.014(2) 0.004(2)
C31 0.043(3) 0.026(2) 0.052(3) 0.0033(19) 0.009(2) 0.0008(18)
C32 0.047(3) 0.025(2) 0.041(2) 0.0031(17) 0.010(2) 0.0062(18)
C33 0.043(2) 0.028(2) 0.029(2) 0.0071(16) 0.0054(18) 0.0026(17)
C34 0.044(3) 0.039(3) 0.051(3) 0.010(2) 0.016(2) 0.004(2)
C35 0.068(4) 0.032(3) 0.092(5) -0.005(3) 0.025(4) -0.010(3)
C36 0.078(4) 0.034(2) 0.025(2) 0.0044(18) -0.004(2) -0.005(2)
C37 0.076(4) 0.033(2) 0.027(2) 0.0000(18) -0.007(2) -0.009(2)
N38 0.056(2) 0.0262(17) 0.0225(17) 0.0013(13) -0.0003(16) -0.0067(16)
C39 0.047(3) 0.0246(19) 0.028(2) -0.0011(16) 0.0055(18) -0.0071(17)
C40 0.052(3) 0.0242(19) 0.026(2) -0.0030(15) 0.0101(19) -0.0081(18)
C41 0.066(4) 0.040(3) 0.059(3) -0.003(2) 0.035(3) -0.006(2)
C42 0.059(3) 0.026(2) 0.026(2) -0.0019(16) 0.010(2) -0.0038(19)
C43 0.066(3) 0.031(2) 0.032(2) -0.0010(18) 0.017(2) -0.015(2)
C44 0.056(3) 0.039(3) 0.047(3) -0.009(2) 0.024(2) -0.018(2)
C45 0.041(2) 0.035(2) 0.040(2) -0.0082(19) 0.007(2) -0.0081(19)
C46 0.050(3) 0.054(3) 0.090(5) -0.009(3) 0.019(3) 0.003(3)
C47 0.114(6) 0.036(3) 0.057(3) 0.003(2) 0.044(4) -0.019(3)
B48 0.049(3) 0.056(4) 0.046(3) 0.006(3) 0.017(3) -0.005(3)
N49 0.036(2) 0.062(3) 0.078(3) 0.025(3) 0.019(2) -0.003(2)
C50 0.057(4) 0.096(5) 0.088(5) 0.036(4) 0.026(4) -0.026(4)
C51 0.062(4) 0.110(6) 0.108(6) 0.040(5) 0.047(4) 0.037(4)
C52 0.060(4) 0.086(5) 0.067(4) 0.013(4) -0.002(3) -0.009(4)
F53 0.0333(15) 0.099(3) 0.061(2) 0.0132(19) 0.0185(15) 0.0112(16)
C54 0.041(2) 0.034(2) 0.047(3) 0.0091(19) 0.025(2) 0.0103(19)
F55 0.064(2) 0.060(2) 0.084(2) -0.0114(18) 0.054(2) 0.0057(16)
F56 0.064(2) 0.0467(17) 0.107(3) 0.0317(18) 0.058(2) 0.0135(15)
C57 0.033(2) 0.0289(19) 0.034(2) 0.0078(16) 0.0178(17) 0.0089(16)
C58 0.041(2) 0.032(2) 0.038(2) 0.0012(17) 0.0196(19) 0.0081(18)
C59 0.039(2) 0.031(2) 0.045(3) -0.0026(18) 0.018(2) 0.0018(18)
C60 0.032(2) 0.035(2) 0.036(2) 0.0012(17) 0.0167(18) 0.0020(17)
C61 0.0295(19) 0.0286(19) 0.0268(19) 0.0035(15) 0.0106(16) 0.0052(15)
C62 0.031(2) 0.0232(18) 0.034(2) 0.0058(15) 0.0129(16) 0.0041(15)
B63 0.027(2) 0.028(2) 0.028(2) 0.0055(17) 0.0094(17) 0.0058(16)
C64 0.0259(18) 0.0255(18) 0.0309(19) -0.0025(15) 0.0114(15) -0.0013(14)
C65 0.031(2) 0.0244(18) 0.035(2) -0.0022(15) 0.0146(17) -0.0002(15)
C66 0.034(2) 0.034(2) 0.039(2) -0.0073(18) 0.0187(18) -0.0045(17)
C67 0.040(2) 0.037(2) 0.037(2) 0.0005(18) 0.0194(19) -0.0092(18)
C68 0.042(2) 0.029(2) 0.034(2) 0.0027(17) 0.0146(19) -0.0005(17)
C69 0.033(2) 0.033(2) 0.034(2) 0.0047(17) 0.0145(17) 0.0038(17)
C70 0.059(3) 0.040(3) 0.048(3) 0.008(2) 0.024(3) 0.005(2)
F71 0.062(2) 0.064(2) 0.079(2) 0.0300(19) 0.0201(19) 0.0210(17)
F72 0.099(3) 0.079(3) 0.107(3) 0.061(2) 0.066(3) 0.025(2)
F73 0.172(5) 0.0358(18) 0.067(3) 0.0005(17) 0.017(3) 0.021(2)
C74 0.038(2) 0.051(3) 0.051(3) -0.001(2) 0.025(2) 0.001(2)
F75 0.075(2) 0.091(3) 0.060(2) 0.0018(19) 0.0441(19) 0.023(2)
F76 0.097(3) 0.106(3) 0.125(4) 0.063(3) 0.087(3) 0.065(3)
F77 0.042(2) 0.126(4) 0.158(5) -0.076(4) 0.052(3) -0.028(2)
C78 0.0265(19) 0.034(2) 0.0270(19) 0.0062(15) 0.0120(15) 0.0044(15)
C79 0.032(2) 0.036(2) 0.033(2) 0.0003(17) 0.0152(17) 0.0028(17)
C80 0.031(2) 0.042(2) 0.037(2) -0.0037(18) 0.0179(18) -0.0041(18)
C81 0.033(2) 0.051(3) 0.033(2) -0.0029(19) 0.0117(18) -0.005(2)
C82 0.029(2) 0.050(3) 0.033(2) 0.0046(19) 0.0081(17) 0.0023(19)
C83 0.029(2) 0.036(2) 0.032(2) 0.0084(17) 0.0116(17) 0.0022(17)
C84 0.041(2) 0.082(3) 0.062(2) 0.007(2) 0.0072(18) 0.019(2)
C88 0.042(3) 0.041(3) 0.050(3) -0.011(2) 0.019(2) -0.007(2)
F89 0.102(3) 0.0346(16) 0.062(2) -0.0011(15) 0.011(2) 0.0042(17)
F90 0.074(2) 0.068(2) 0.070(2) -0.0133(18) 0.039(2) 0.0129(18)
F91 0.053(2) 0.052(2) 0.150(4) -0.033(2) 0.044(2) -0.0204(16)
C92 0.031(2) 0.030(2) 0.0279(19) -0.0016(15) 0.0101(16) 0.0081(16)
C93 0.037(2) 0.035(2) 0.031(2) 0.0065(17) 0.0134(18) 0.0085(18)
C94 0.046(3) 0.036(2) 0.038(2) 0.0082(19) 0.016(2) 0.014(2)
C95 0.045(3) 0.045(3) 0.037(2) 0.008(2) 0.007(2) 0.021(2)
C96 0.035(2) 0.039(2) 0.040(2) -0.0075(19) 0.0026(19) 0.0103(19)
C97 0.034(2) 0.032(2) 0.037(2) -0.0033(17) 0.0096(18) 0.0038(17)
C98 0.0327(19) 0.076(2) 0.088(3) -0.008(2) 0.0020(19) 0.0159(18)
C102 0.065(4) 0.047(3) 0.057(3) 0.024(3) 0.026(3) 0.018(3)
F103 0.059(2) 0.064(2) 0.085(3) 0.038(2) 0.0257(19) 0.0057(17)
F104 0.078(3) 0.134(4) 0.084(3) 0.078(3) 0.010(2) 0.013(3)
F105 0.181(5) 0.036(2) 0.152(5) 0.013(2) 0.105(4) 0.010(3)
C106 0.050(3) 0.045(3) 0.076(4) -0.021(3) 0.032(3) -0.008(2)
F107 0.091(3) 0.069(3) 0.166(5) -0.047(3) 0.085(3) -0.041(2)
F108 0.126(4) 0.077(3) 0.078(3) -0.024(2) 0.001(3) -0.033(3)
F109 0.091(3) 0.0386(19) 0.144(4) -0.010(2) 0.044(3) -0.0012(19)
F850 0.045(5) 0.086(5) 0.076(5) 0.012(5) -0.012(4) -0.001(4)
F860 0.063(5) 0.097(6) 0.068(5) 0.007(5) 0.015(4) 0.041(5)
F870 0.047(4) 0.080(5) 0.069(5) 0.014(4) 0.006(4) 0.027(4)
F851 0.039(3) 0.116(4) 0.046(2) 0.009(3) 0.007(2) 0.019(3)
F861 0.048(3) 0.098(4) 0.077(3) 0.011(3) 0.027(2) 0.031(3)
F871 0.061(3) 0.072(3) 0.127(5) 0.002(3) -0.034(3) 0.025(3)
F990 0.032(3) 0.082(4) 0.068(5) 0.008(4) 0.008(4) 0.003(3)
F991 0.041(3) 0.071(3) 0.073(4) -0.023(3) 0.020(3) -0.002(3)
F1000 0.041(4) 0.077(5) 0.093(4) 0.000(4) -0.012(4) 0.013(4)
F1001 0.037(3) 0.103(4) 0.133(5) 0.049(4) -0.004(3) 0.023(3)
F1010 0.033(4) 0.094(5) 0.121(6) -0.049(4) -0.011(4) 0.032(4)
F1011 0.025(3) 0.097(4) 0.098(4) -0.021(4) 0.011(3) 0.018(3)

loop_
_atom_type_symbol
_atom_type_scat_dispersion_real
_atom_type_scat_dispersion_imag
_atom_type_scat_Cromer_Mann_a1
_atom_type_scat_Cromer_Mann_b1
_atom_type_scat_Cromer_Mann_a2
_atom_type_scat_Cromer_Mann_b2
_atom_type_scat_Cromer_Mann_a3
_atom_type_scat_Cromer_Mann_b3
_atom_type_scat_Cromer_Mann_a4
_atom_type_scat_Cromer_Mann_b4
_atom_type_scat_Cromer_Mann_c
_atom_type_scat_source
C 0.0033 0.0016 2.3100 20.8439 1.0200 10.2075 1.5886 0.5687 0.8650 51.6512 0.2156 'International Tables Vol C 4.2.6.8 and 6.1.1.4'
H 0.0000 0.0000 0.4930 10.5109 0.3229 26.1257 0.1402 3.1424 0.0408 57.7998 0.0030 'International Tables Vol C 4.2.6.8 and 6.1.1.4'
N 0.0061 0.0033 12.2126 0.0057 3.1322 9.8933 2.0125 28.9975 1.1663 0.5826 -11.5290 'International Tables Vol C 4.2.6.8 and 6.1.1.4'
Ir -1.4442 7.9887 27.3049 1.5928 16.7296 8.8655 15.6115 0.4179 5.8338 45.0011 11.4722 'International Tables Vol C 4.2.6.8 and 6.1.1.4'
F 0.0171 0.0103 3.5392 10.2825 2.6412 4.2944 1.5170 0.2615 1.0243 26.1476 0.2776 'International Tables Vol C 4.2.6.8 and 6.1.1.4'
B 0.0013 0.0007 2.0545 23.2185 1.3326 1.0210 1.0979 60.3498 0.7068 0.1403 -0.1932 'International Tables Vol C 4.2.6.8 and 6.1.1.4'

loop_
_geom_angle_atom_site_label_1
_geom_angle_atom_site_label_2
_geom_angle_atom_site_label_3
_geom_angle
_geom_angle_publ_flag
C2 Ir1 C25 166.61(17) yes
C2 Ir1 H11 85.6 no
C25 Ir1 H11 83.7 no
C2 Ir1 H12 82.9 no
C25 Ir1 H12 86.6 no
H11 Ir1 H12 75.3 no
C2 Ir1 H481 98.8 no
C25 Ir1 H481 92.1 no
H11 Ir1 H481 175.3 no
H12 Ir1 H481 106.5 no
C2 Ir1 H482 104.7 no
C25 Ir1 H482 86.7 no
H11 Ir1 H482 110.6 no
H12 Ir1 H482 170.4 no
H481 Ir1 H482 66.9 no
Ir1 C2 N3 126.9(3) yes
Ir1 C2 N6 129.4(3) yes
N3 C2 N6 103.2(3) yes
C2 N3 C4 112.3(4) yes
C2 N3 C16 126.4(3) yes
C4 N3 C16 120.7(4) yes
N3 C4 C5 106.0(4) yes
N3 C4 H41 125.7 no
C5 C4 H41 128.3 no
C4 C5 N6 107.1(4) yes
C4 C5 H51 127.9 no
N6 C5 H51 125.0 no
C5 N6 C2 111.4(3) yes
C5 N6 C7 124.4(3) yes
C2 N6 C7 123.8(3) yes
N6 C7 C8 120.2(4) yes
N6 C7 C12 118.1(4) yes
C8 C7 C12 121.7(4) yes
C7 C8 C9 117.3(4) yes
C7 C8 C15 122.7(4) yes
C9 C8 C15 120.0(5) yes
C8 C9 C10 122.3(5) yes
C8 C9 H91 119.5 no
C10 C9 H91 118.3 no
C9 C10 C11 118.2(4) yes
C9 C10 C14 121.8(5) yes
C11 C10 C14 120.0(5) yes
C10 C11 C12 121.7(4) yes
C10 C11 H111 119.6 no
C12 C11 H111 118.7 no
C11 C12 C7 117.5(4) yes
C11 C12 C13 120.1(4) yes
C7 C12 C13 122.4(4) yes
C12 C13 H131 110.4 no
C12 C13 H133 111.1 no
H131 C13 H133 109.8 no
C12 C13 H132 108.2 no
H131 C13 H132 109.2 no
H133 C13 H132 108.0 no
C10 C14 H142 109.3 no
C10 C14 H141 109.6 no
H142 C14 H141 108.7 no
C10 C14 H143 111.1 no
H142 C14 H143 108.7 no
H141 C14 H143 109.3 no
C8 C15 H152 109.3 no
C8 C15 H153 109.7 no
H152 C15 H153 108.5 no
C8 C15 H151 111.5 no
H152 C15 H151 108.2 no
H153 C15 H151 109.6 no
N3 C16 C17 119.8(4) yes
N3 C16 C21 118.2(4) yes
C17 C16 C21 122.0(4) yes
C16 C17 C18 117.6(5) yes
C16 C17 C24 122.4(4) yes
C18 C17 C24 119.9(5) yes
C17 C18 C19 122.1(5) yes
C17 C18 H181 118.7 no
C19 C18 H181 119.1 no
C18 C19 C20 118.4(5) yes
C18 C19 C23 120.7(6) yes
C20 C19 C23 120.9(6) yes
C19 C20 C21 121.7(6) yes
C19 C20 H201 118.4 no
C21 C20 H201 119.9 no
C20 C21 C16 118.1(5) yes
C20 C21 C22 121.5(5) yes
C16 C21 C22 120.4(5) yes
C21 C22 H222 110.0 no
C21 C22 H221 110.6 no
H222 C22 H221 109.0 no
C21 C22 H223 109.2 no
H222 C22 H223 108.9 no
H221 C22 H223 109.2 no
C19 C23 H233 108.8 no
C19 C23 H231 109.9 no
H233 C23 H231 108.3 no
C19 C23 H232 109.8 no
H233 C23 H232 109.6 no
H231 C23 H232 110.4 no
C17 C24 H241 110.1 no
C17 C24 H243 110.7 no
H241 C24 H243 108.8 no
C17 C24 H242 110.3 no
H241 C24 H242 108.6 no
H243 C24 H242 108.2 no
Ir1 C25 N26 129.6(3) yes
Ir1 C25 N38 126.8(3) yes
N26 C25 N38 103.5(3) yes
C25 N26 C27 124.6(3) yes
C25 N26 C36 111.2(4) yes
C27 N26 C36 124.2(4) yes
N26 C27 C28 118.7(4) yes
N26 C27 C33 118.9(4) yes
C28 C27 C33 122.4(4) yes
C27 C28 C29 122.9(4) yes
C27 C28 C30 117.3(4) yes
C29 C28 C30 119.8(5) yes
C28 C29 H292 109.7 no
C28 C29 H291 109.7 no
H292 C29 H291 108.8 no
C28 C29 H293 109.9 no
H292 C29 H293 109.3 no
H291 C29 H293 109.4 no
C28 C30 C31 122.0(5) yes
C28 C30 H301 118.9 no
C31 C30 H301 119.1 no
C30 C31 C32 118.2(4) yes
C30 C31 C35 120.5(5) yes
C32 C31 C35 121.3(5) yes
C31 C32 C33 122.0(5) yes
C31 C32 H321 117.4 no
C33 C32 H321 120.6 no
C32 C33 C27 117.5(4) yes
C32 C33 C34 119.6(4) yes
C27 C33 C34 122.8(4) yes
C33 C34 H341 110.6 no
C33 C34 H343 110.5 no
H341 C34 H343 109.4 no
C33 C34 H342 110.7 no
H341 C34 H342 108.0 no
H343 C34 H342 107.6 no
C31 C35 H352 110.2 no
C31 C35 H351 109.4 no
H352 C35 H351 109.2 no
C31 C35 H353 111.8 no
H352 C35 H353 108.9 no
H351 C35 H353 107.3 no
N26 C36 C37 106.9(4) yes
N26 C36 H361 125.7 no
C37 C36 H361 127.4 no
C36 C37 N38 106.8(4) yes
C36 C37 H371 127.8 no
N38 C37 H371 125.4 no
C37 N38 C25 111.7(4) yes
C37 N38 C39 121.7(4) yes
C25 N38 C39 126.3(3) yes
N38 C39 C40 119.5(4) yes
N38 C39 C45 117.6(4) yes
C40 C39 C45 122.9(4) yes
C39 C40 C41 122.2(4) yes
C39 C40 C42 117.4(4) yes
C41 C40 C42 120.4(5) yes
C40 C41 H412 110.0 no
C40 C41 H411 110.7 no
H412 C41 H411 109.4 no
C40 C41 H413 109.8 no
H412 C41 H413 108.4 no
H411 C41 H413 108.6 no
C40 C42 C43 122.0(5) yes
C40 C42 H421 119.7 no
C43 C42 H421 118.2 no
C42 C43 C44 118.8(4) yes
C42 C43 C47 120.5(5) yes
C44 C43 C47 120.7(5) yes
C43 C44 C45 121.7(5) yes
C43 C44 H441 119.2 no
C45 C44 H441 119.1 no
C39 C45 C44 117.3(5) yes
C39 C45 C46 122.2(5) yes
C44 C45 C46 120.5(5) yes
C45 C46 H461 111.8 no
C45 C46 H463 109.7 no
H461 C46 H463 108.3 no
C45 C46 H462 110.8 no
H461 C46 H462 108.2 no
H463 C46 H462 107.8 no
C43 C47 H472 109.9 no
C43 C47 H471 110.0 no
H472 C47 H471 109.6 no
C43 C47 H473 109.4 no
H472 C47 H473 108.8 no
H471 C47 H473 109.2 no
N49 B48 H481 111.3 no
N49 B48 H482 112.4 no
H481 B48 H482 103.6 no
N49 B48 H483 100.3 no
H481 B48 H483 109.4 no
H482 B48 H483 120.0 no
B48 N49 C50 111.3(5) yes
B48 N49 C51 114.2(6) yes
C50 N49 C51 113.8(6) yes
B48 N49 C52 109.4(5) yes
C50 N49 C52 103.1(6) yes
C51 N49 C52 104.2(6) yes
N49 C50 H502 109.4 no
N49 C50 H503 107.2 no
H502 C50 H503 109.9 no
N49 C50 H501 109.9 no
H502 C50 H501 110.2 no
H503 C50 H501 110.1 no
N49 C51 H511 109.0 no
N49 C51 H513 109.5 no
H511 C51 H513 109.4 no
N49 C51 H512 110.5 no
H511 C51 H512 109.2 no
H513 C51 H512 109.1 no
N49 C52 H522 109.6 no
N49 C52 H521 108.0 no
H522 C52 H521 110.5 no
N49 C52 H523 109.0 no
H522 C52 H523 109.9 no
H521 C52 H523 109.9 no
F53 C54 F55 105.6(4) yes
F53 C54 F56 106.1(4) yes
F55 C54 F56 106.4(4) yes
F53 C54 C57 112.1(4) yes
F55 C54 C57 113.8(4) yes
F56 C54 C57 112.2(4) yes
C54 C57 C58 120.2(4) yes
C54 C57 C62 118.9(4) yes
C58 C57 C62 120.9(4) yes
C57 C58 C59 117.9(4) yes
C57 C58 H581 121.6 no
C59 C58 H581 120.4 no
C58 C59 C60 120.9(4) yes
C58 C59 C106 118.8(4) yes
C60 C59 C106 120.2(4) yes
C59 C60 C61 122.2(4) yes
C59 C60 H601 119.0 no
C61 C60 H601 118.8 no
C60 C61 C62 115.7(4) yes
C60 C61 B63 120.5(4) yes
C62 C61 B63 123.7(4) yes
C57 C62 C61 122.4(4) yes
C57 C62 H621 118.4 no
C61 C62 H621 119.2 no
C61 B63 C64 110.1(3) yes
C61 B63 C78 111.5(3) yes
C64 B63 C78 105.0(3) yes
C61 B63 C92 105.1(3) yes
C64 B63 C92 112.9(3) yes
C78 B63 C92 112.5(3) yes
B63 C64 C65 123.1(4) yes
B63 C64 C69 121.6(3) yes
C65 C64 C69 115.1(4) yes
C64 C65 C66 122.1(4) yes
C64 C65 H651 118.4 no
C66 C65 H651 119.5 no
C65 C66 C67 121.0(4) yes
C65 C66 C74 120.2(4) yes
C67 C66 C74 118.7(4) yes
C66 C67 C68 118.1(4) yes
C66 C67 H671 121.4 no
C68 C67 H671 120.4 no
C67 C68 C69 120.7(4) yes
C67 C68 C70 120.3(4) yes
C69 C68 C70 119.0(4) yes
C64 C69 C68 122.8(4) yes
C64 C69 H691 118.5 no
C68 C69 H691 118.7 no
C68 C70 F71 112.9(4) yes
C68 C70 F72 113.4(5) yes
F71 C70 F72 105.3(5) yes
C68 C70 F73 111.9(4) yes
F71 C70 F73 105.0(5) yes
F72 C70 F73 107.6(5) yes
C66 C74 F75 112.0(4) yes
C66 C74 F76 113.7(4) yes
F75 C74 F76 104.4(5) yes
C66 C74 F77 112.2(4) yes
F75 C74 F77 104.5(5) yes
F76 C74 F77 109.4(5) yes
B63 C78 C79 123.7(4) yes
B63 C78 C83 121.4(4) yes
C79 C78 C83 114.7(4) yes
C78 C79 C80 122.7(4) yes
C78 C79 H791 117.9 no
C80 C79 H791 119.4 no
C79 C80 C81 120.9(4) yes
C79 C80 C88 119.7(4) yes
C81 C80 C88 119.4(4) yes
C80 C81 C82 117.8(4) yes
C80 C81 H811 121.3 no
C82 C81 H811 120.8 no
C81 C82 C83 121.2(4) yes
C81 C82 C84 117.5(4) yes
C83 C82 C84 121.1(4) yes
C78 C83 C82 122.6(4) yes
C78 C83 H831 118.4 no
C82 C83 H831 119.0 no
C82 C84 F850 117.8(6) yes
C82 C84 F860 119.3(5) yes
F850 C84 F860 104.46(6) yes
C82 C84 F870 104.7(5) yes
F850 C84 F870 104.41(6) yes
F860 C84 F870 104.42(6) yes
C82 C84 F851 115.6(4) yes
C82 C84 F861 111.3(4) yes
F851 C84 F861 104.35(6) yes
C82 C84 F871 115.6(4) yes
F851 C84 F871 104.48(6) yes
F861 C84 F871 104.41(6) yes
C80 C88 F89 113.0(4) yes
C80 C88 F90 112.2(4) yes
F89 C88 F90 104.6(4) yes
C80 C88 F91 113.4(4) yes
F89 C88 F91 107.1(5) yes
F90 C88 F91 105.9(4) yes
B63 C92 C93 121.3(4) yes
B63 C92 C97 123.1(4) yes
C93 C92 C97 115.6(4) yes
C92 C93 C94 122.2(4) yes
C92 C93 H931 119.6 no
C94 C93 H931 118.3 no
C93 C94 C95 121.0(5) yes
C93 C94 C102 119.8(5) yes
C95 C94 C102 119.1(4) yes
C94 C95 C96 118.2(4) yes
C94 C95 H951 119.8 no
C96 C95 H951 122.0 no
C95 C96 C97 120.7(4) yes
C95 C96 C98 120.3(4) yes
C97 C96 C98 118.9(5) yes
C92 C97 C96 122.2(4) yes
C92 C97 H971 118.7 no
C96 C97 H971 119.0 no
C96 C98 F990 118.5(5) yes
C96 C98 F1000 105.2(5) yes
F990 C98 F1000 103.59(6) yes
C96 C98 F1010 120.1(4) yes
F990 C98 F1010 103.68(6) yes
F1000 C98 F1010 103.63(6) yes
C96 C98 F991 115.4(4) yes
C96 C98 F1001 118.6(4) yes
F991 C98 F1001 103.69(6) yes
C96 C98 F1011 110.4(4) yes
F991 C98 F1011 103.55(6) yes
F1001 C98 F1011 103.59(6) yes
C94 C102 F103 113.8(4) yes
C94 C102 F104 113.7(5) yes
F103 C102 F104 105.5(5) yes
C94 C102 F105 112.0(5) yes
F103 C102 F105 105.2(6) yes
F104 C102 F105 105.7(5) yes
C59 C106 F107 113.5(4) yes
C59 C106 F108 112.7(5) yes
F107 C106 F108 107.7(6) yes
C59 C106 F109 112.7(5) yes
F107 C106 F109 104.4(6) yes
F108 C106 F109 105.2(5) yes
B48 H481 Ir1 89.5 no
Ir1 H482 B48 97.4 no

loop_
_geom_bond_atom_site_label_1
_geom_bond_atom_site_label_2
_geom_bond_distance
_geom_bond_publ_flag
Ir1 C2 2.049(4) yes
Ir1 C25 2.046(4) yes
Ir1 H11 1.445 no
Ir1 H12 1.476 no
Ir1 H481 1.829 no
Ir1 H482 1.727 no
C2 N3 1.356(5) yes
C2 N6 1.374(5) yes
N3 C4 1.399(5) yes
N3 C16 1.448(5) yes
C4 C5 1.344(7) yes
C4 H41 0.926 no
C5 N6 1.392(5) yes
C5 H51 0.924 no
N6 C7 1.444(5) yes
C7 C8 1.398(6) yes
C7 C12 1.394(6) yes
C8 C9 1.392(7) yes
C8 C15 1.507(7) yes
C9 C10 1.383(7) yes
C9 H91 0.923 no
C10 C11 1.386(7) yes
C10 C14 1.515(7) yes
C11 C12 1.399(6) yes
C11 H111 0.933 no
C12 C13 1.507(7) yes
C13 H131 0.948 no
C13 H133 0.951 no
C13 H132 0.944 no
C14 H142 0.951 no
C14 H141 0.962 no
C14 H143 0.949 no
C15 H152 0.965 no
C15 H153 0.962 no
C15 H151 0.967 no
C16 C17 1.394(7) yes
C16 C21 1.390(7) yes
C17 C18 1.404(7) yes
C17 C24 1.500(8) yes
C18 C19 1.375(9) yes
C18 H181 0.944 no
C19 C20 1.395(9) yes
C19 C23 1.508(8) yes
C20 C21 1.395(7) yes
C20 H201 0.927 no
C21 C22 1.509(8) yes
C22 H222 0.959 no
C22 H221 0.971 no
C22 H223 0.957 no
C23 H233 0.956 no
C23 H231 0.961 no
C23 H232 0.958 no
C24 H241 0.966 no
C24 H243 0.963 no
C24 H242 0.965 no
C25 N26 1.369(5) yes
C25 N38 1.354(5) yes
N26 C27 1.449(5) yes
N26 C36 1.392(6) yes
C27 C28 1.398(7) yes
C27 C33 1.389(6) yes
C28 C29 1.503(7) yes
C28 C30 1.389(7) yes
C29 H292 0.954 no
C29 H291 0.956 no
C29 H293 0.952 no
C30 C31 1.396(7) yes
C30 H301 0.924 no
C31 C32 1.381(7) yes
C31 C35 1.514(7) yes
C32 C33 1.398(6) yes
C32 H321 0.928 no
C33 C34 1.506(7) yes
C34 H341 0.956 no
C34 H343 0.945 no
C34 H342 0.962 no
C35 H352 0.954 no
C35 H351 0.957 no
C35 H353 0.949 no
C36 C37 1.331(7) yes
C36 H361 0.921 no
C37 N38 1.394(6) yes
C37 H371 0.929 no
N38 C39 1.446(5) yes
C39 C40 1.380(7) yes
C39 C45 1.399(7) yes
C40 C41 1.505(7) yes
C40 C42 1.397(6) yes
C41 H412 0.963 no
C41 H411 0.961 no
C41 H413 0.953 no
C42 C43 1.377(7) yes
C42 H421 0.924 no
C43 C44 1.389(8) yes
C43 C47 1.518(7) yes
C44 C45 1.392(7) yes
C44 H441 0.935 no
C45 C46 1.502(8) yes
C46 H461 0.957 no
C46 H463 0.954 no
C46 H462 0.952 no
C47 H472 0.949 no
C47 H471 0.959 no
C47 H473 0.954 no
B48 N49 1.581(8) yes
B48 H481 1.292 no
B48 H482 1.206 no
B48 H483 1.279 no
N49 C50 1.467(7) yes
N49 C51 1.467(9) yes
N49 C52 1.566(9) yes
C50 H502 0.965 no
C50 H503 0.963 no
C50 H501 0.968 no
C51 H511 0.968 no
C51 H513 0.963 no
C51 H512 0.967 no
C52 H522 0.989 no
C52 H521 0.987 no
C52 H523 0.988 no
F53 C54 1.333(6) yes
C54 F55 1.328(5) yes
C54 F56 1.335(5) yes
C54 C57 1.492(6) yes
C57 C58 1.384(6) yes
C57 C62 1.399(6) yes
C58 C59 1.390(6) yes
C58 H581 0.926 no
C59 C60 1.392(6) yes
C59 C106 1.498(7) yes
C60 C61 1.404(6) yes
C60 H601 0.946 no
C61 C62 1.395(6) yes
C61 B63 1.650(6) yes
C62 H621 0.941 no
B63 C64 1.641(6) yes
B63 C78 1.637(6) yes
B63 C92 1.649(6) yes
C64 C65 1.411(5) yes
C64 C69 1.402(6) yes
C65 C66 1.397(6) yes
C65 H651 0.936 no
C66 C67 1.382(7) yes
C66 C74 1.501(6) yes
C67 C68 1.387(6) yes
C67 H671 0.943 no
C68 C69 1.389(6) yes
C68 C70 1.491(7) yes
C69 H691 0.924 no
C70 F71 1.327(7) yes
C70 F72 1.332(6) yes
C70 F73 1.328(6) yes
C74 F75 1.337(6) yes
C74 F76 1.307(7) yes
C74 F77 1.313(6) yes
C78 C79 1.399(6) yes
C78 C83 1.409(6) yes
C79 C80 1.397(6) yes
C79 H791 0.925 no
C80 C81 1.379(7) yes
C80 C88 1.499(7) yes
C81 C82 1.384(7) yes
C81 H811 0.935 no
C82 C83 1.385(6) yes
C82 C84 1.481(5) yes
C83 H831 0.924 no
C84 F850 1.321(5) yes
C84 F860 1.315(5) yes
C84 F870 1.355(5) yes
C84 F851 1.326(5) yes
C84 F861 1.348(5) yes
C84 F871 1.330(5) yes
C88 F89 1.337(7) yes
C88 F90 1.337(6) yes
C88 F91 1.323(6) yes
C92 C93 1.402(6) yes
C92 C97 1.404(6) yes
C93 C94 1.393(6) yes
C93 H931 0.937 no
C94 C95 1.385(7) yes
C94 C102 1.494(7) yes
C95 C96 1.384(7) yes
C95 H951 0.937 no
C96 C97 1.398(6) yes
C96 C98 1.466(5) yes
C97 H971 0.940 no
C98 F990 1.331(5) yes
C98 F1000 1.382(5) yes
C98 F1010 1.321(5) yes
C98 F991 1.327(5) yes
C98 F1001 1.330(5) yes
C98 F1011 1.378(5) yes
C102 F103 1.334(7) yes
C102 F104 1.320(7) yes
C102 F105 1.335(7) yes
C106 F107 1.318(7) yes
C106 F108 1.326(8) yes
C106 F109 1.326(7) yes
